data_4030865
loop_
_publ_author_name
'Rissouli, K.'
'Benkhouja, K.'
'Sadel, A.'
'Bettach, M.'
'Zahir, M.'
'Giorgi, M.'
'Pierrot, M.'
'Drillon, M.'

_publ_section_title
;
 A new type of triphosphate group : crystal structure and magnetic
 properties of Co2LiP3O10
;
_journal_name_full 'European Journal of Solid State and Inorganic Chemistry'
_journal_page_first 221
_journal_page_last 230
_journal_volume 34
_journal_year 1997
_chemical_formula_sum 'Co2 Li O10 P3'
_chemical_formula_weight 377.71
_space_group_IT_number 11
_symmetry_cell_setting monoclinic
_symmetry_Int_Tables_number 11
_symmetry_space_group_name_Hall '-P 2yb'
_symmetry_space_group_name_H-M 'P 1 21/m 1'
_cell_angle_alpha 90
_cell_angle_beta 97.76(3)
_cell_angle_gamma 90
_cell_formula_units_Z 2
_cell_length_a 4.589(1)
_cell_length_b 8.446(2)
_cell_length_c 8.976(3)
_cell_volume 344.71(16)
_diffrn_ambient_temperature 293
_diffrn_radiation_probe x-ray
_diffrn_radiation_type MoK\a
_diffrn_radiation_wavelength 0.71073
_exptl_absorpt_coefficient_mu 5.54
_exptl_crystal_density_diffrn 3.639
_exptl_crystal_F_000 364
_refine_ls_goodness_of_fit_ref 1.46
_refine_ls_number_parameters 86
_refine_ls_number_reflns 1536
_refine_ls_R_factor_gt 0.033
_refine_ls_wR_factor_gt 0.042
_cod_data_source_file EJSSIC-1997-34-221-230.cif
_cod_data_source_block Co2LiP3O10
_cod_original_sg_symbol_H-M 'P 21/m'
_cod_database_code 4030865

loop_
_symmetry_equiv_pos_site_id
_symmetry_equiv_pos_as_xyz
1 x,y,z
2 -x,1/2+y,-z
3 -x,-y,-z
4 x,1/2-y,z

loop_
_atom_site_label
_atom_site_type_symbol
_atom_site_thermal_displace_type
_atom_site_fract_x
_atom_site_fract_y
_atom_site_fract_z
_atom_site_occupancy
_atom_site_U_iso_or_equiv
Co Co Uiso 0.03797(4) 0.06707(2) 0.33462(2) 1.000 0.0062(4)
P1 P Uiso 0.46170(10) 0.25000 0.14303(6) 1.000 0.0048(8)
P2 P Uiso -0.66680(10) 0.25000 0.82249(6) 1.000 0.0050(8)
P3 P Uiso -0.39690(10) 0.25000 0.53623(5) 1.000 0.0045(8)
O11 O Uiso 0.2858(2) 0.10070(10) 0.15650(10) 1.000 0.0081(1)
O12 O Uiso 0.7612(3) 0.25000 0.2389(2) 1.000 0.0072(2)
O21 O Uiso -0.4343(4) 0.25000 0.7104(2) 1.000 0.0108(2)
O22 O Uiso -0.4439(3) 0.25000 0.9748(2) 1.000 0.0072(2)
O23 O Uiso -0.8398(2) 0.09990(10) 0.81390(10) 1.000 0.0102(1)
O31 O Uiso -0.2261(2) 0.09950(10) 0.51530(10) 1.000 0.0077(1)
O32 O Uiso -0.7007(3) 0.25000 0.4463(2) 1.000 0.0073(2)
Li Li Uiso 0.00000 0.00000 0.00000 1.000 0.0250(10)

loop_
_atom_type_symbol
_atom_type_description
_atom_type_scat_dispersion_real
_atom_type_scat_dispersion_imag
_atom_type_scat_source
Co Co 0.3494 0.9721 ' International Tables Vol C Tables 4.2.6.8 and 6.1.1.4'
Li Li -0.0003 0.0001 ' International Tables Vol C Tables 4.2.6.8 and 6.1.1.4'
O O 0.0106 0.0060 ' International Tables Vol C Tables 4.2.6.8 and 6.1.1.4'
P P 0.1023 0.0942 ' International Tables Vol C Tables 4.2.6.8 and 6.1.1.4'

loop_
_geom_angle_atom_site_label_1
_geom_angle_atom_site_label_2
_geom_angle_atom_site_label_3
_geom_angle
_geom_angle_site_symmetry_1
_geom_angle_site_symmetry_3
_geom_angle_publ_flag
O11 Co O31 164.94(4) . . yes
O11 Co O12 87.08(6) . 1_455 yes
O11 Co O32 86.08(6) . 1_655 yes
O11 Co O23 80.66(5) . 3_456 yes
O11 Co O31 111.61(5) . 3_556 yes
O12 Co O31 81.11(6) 1_455 . yes
O31 Co O32 83.80(6) . 1_655 yes
O23 Co O31 109.09(5) 3_456 . yes
O31 Co O31 79.87(5) . 3_556 yes
O12 Co O32 85.98(5) 1_455 1_655 yes
O12 Co O23 92.80(5) 1_455 3_456 yes
O12 Co O31 160.97(6) 1_455 3_556 yes
O23 Co O32 166.73(6) 3_456 1_655 yes
O31 Co O32 91.61(5) 3_556 1_655 yes
O23 Co O31 93.73(5) 3_456 3_556 yes
O11 P1 O12 114.00(6) . . yes
O11 P1 O22 106.65(6) . 1_654 yes
O11 P1 O11 113.15(6) . 4_555 yes
O12 P1 O22 101.06(9) . 1_654 yes
O11 P1 O12 114.00(6) 4_555 . yes
O11 P1 O22 106.65(6) 4_555 1_654 yes
O21 P2 O22 97.90(9) . . yes
O21 P2 O23 111.81(6) . . yes
O21 P2 O23 111.81(6) . 4_555 yes
O22 P2 O23 108.65(6) . . yes
O22 P2 O23 108.65(6) . 4_555 yes
O23 P2 O23 116.32(7) . 4_555 yes
O21 P3 O31 104.29(6) . . yes
O21 P3 O32 108.02(10) . . yes
O21 P3 O31 104.29(6) . 4_555 yes
O31 P3 O32 112.81(6) . . yes
O31 P3 O31 113.69(6) . 4_555 yes
O31 P3 O32 112.81(6) 4_555 . yes
Co O11 P1 121.55(6) . . yes
Co O12 P1 132.83(4) 1_655 . yes
Co O12 P1 132.83(4) 4_655 . yes
Co O12 Co 94.27(7) 1_655 4_655 yes
P2 O21 P3 143.53(13) . . yes
P1 O22 P2 125.18(10) 1_456 . yes
Co O23 P2 142.96(7) 3_456 . yes
Co O31 P3 123.24(6) . . yes
Co O31 Co 100.14(5) . 3_556 yes
Co O31 P3 132.07(6) 3_556 . yes
Co O32 P3 132.28(4) 1_455 . yes
Co O32 P3 132.28(4) 4_455 . yes
Co O32 Co 93.42(7) 1_455 4_455 yes

loop_
_geom_bond_atom_site_label_1
_geom_bond_atom_site_label_2
_geom_bond_distance
_geom_bond_site_symmetry_2
_geom_bond_publ_flag
Co O11 2.1027(12) . yes
Co O31 2.1690(12) . yes
Co O12 2.1080(13) 1_455 yes
Co O32 2.1226(13) 1_655 yes
Co O23 2.0653(11) 3_456 yes
Co O31 2.0555(11) 3_556 yes
P1 O11 1.5108(10) . yes
P1 O12 1.5199(17) . yes
P1 O22 1.6262(19) 1_654 yes
P1 O11 1.5108(10) 4_555 yes
P2 O21 1.562(2) . yes
P2 O22 1.5930(18) . yes
P2 O23 1.4923(10) . yes
P2 O23 1.4923(10) 4_555 yes
P3 O21 1.5956(19) . yes
P3 O31 1.5183(10) . yes
P3 O32 1.5137(17) . yes
P3 O31 1.5183(10) 4_555 yes

loop_
_geom_torsion_atom_site_label_1
_geom_torsion_atom_site_label_2
_geom_torsion_atom_site_label_3
_geom_torsion_atom_site_label_4
_geom_torsion
_geom_torsion_site_symmetry_1
_geom_torsion_site_symmetry_3
_geom_torsion_site_symmetry_4
_geom_torsion_publ_flag
O12 Co O11 P1 68.01(7) 1_455 . . no
O32 Co O11 P1 -18.16(7) 1_655 . . no
O23 Co O11 P1 161.33(7) 3_456 . . no
O31 Co O11 P1 -108.34(7) 3_556 . . no
O12 Co O31 P3 -21.05(7) 1_455 . . no
O32 Co O31 P3 65.83(7) 1_655 . . no
O23 Co O31 P3 -110.95(7) 3_456 . . no
O23 Co O31 Co 90.46(5) 3_456 . 3_556 no
O31 Co O31 P3 158.59(7) 3_556 . . no
O31 Co O31 Co 0.00(7) 3_556 . 3_556 no
O11 Co O31 Co 169.83(4) . 3_556 3_556 no
O31 Co O31 Co 0.00(5) . 3_556 3_556 no
O12 P1 O11 Co 82.42(9) . . . no
O22 P1 O11 Co -166.96(7) 1_654 . . no
O11 P1 O11 Co -50.01(9) 4_555 . . no
O11 P1 O12 Co 21.87(16) . . 1_655 no
O11 P1 O12 Co -153.89(11) . . 4_655 no
O22 P2 O21 P3 -180.00(3) . . . no
O23 P2 O21 P3 66.21(6) . . . no
O21 P2 O23 Co -39.29(13) . . 3_456 no
O22 P2 O23 Co -146.23(10) . . 3_456 no
O31 P3 O21 P2 -120.24(5) . . . no
O32 P3 O21 P2 0.00(3) . . . no
O21 P3 O31 Co -156.30(8) . . . no
O21 P3 O31 Co -5.25(10) . . 3_556 no
O32 P3 O31 Co 86.74(9) . . . no
O32 P3 O31 Co -122.22(9) . . 3_556 no
O31 P3 O31 Co -43.35(9) 4_555 . . no
O31 P3 O32 Co 14.42(15) . . 1_455 no
O31 P3 O32 Co -144.95(10) . . 4_455 no
